data_1544725
loop_
_publ_author_name
'Ohkawa, M.'
'Takeno, S.'
'Yoshiasa, A.'
'Ohsumi, K.'

_publ_section_title
;
 The structural study on Fe-pumpellyite: An application of Weissenberg
 technique combined with a synchrotron radiation and an imaging plate
;
_journal_name_full 'Mineralogical Journal'
_journal_page_first 151
_journal_page_last 156
_journal_volume 21
_journal_year 1999
_chemical_formula_sum 'Al8.73 Ca7.65 Fe2.39 Mg0.83 O56 Si12.37'
_chemical_name_common Ca7.65(Al2.2Mg0.84Fe0.96)(Al6.53Fe1.43)Si12O56
_chemical_name_mineral Fe-pumpellyite
_space_group_crystal_system monoclinic
_space_group_IT_number 12
_space_group_name_Hall '-A 2y'
_space_group_name_H-M_alt 'A 1 2/m 1'
_cell_angle_alpha 90
_cell_angle_beta 97.49(3)
_cell_angle_gamma 90
_cell_formula_units_Z 1
_cell_length_a 8.884(3)
_cell_length_b 5.899(4)
_cell_length_c 19.292(6)
_cell_volume 1002.4(8)
_cod_data_source_file Fe-pumpellyite.cif
_cod_data_source_block Fe-pumpellyite
_cod_depositor_comments
;
 Updating space group information.

 Antanas Vaitkus,
 2018-07-22
;
_cod_original_sg_symbol_H-M 'A 2/m'
_cod_original_formula_sum 'Ca7.65 Al8.73 Mg0.83 Fe2.39 Si12.37 O56'
_cod_database_code 1544725

loop_
_space_group_symop_id
_space_group_symop_operation_xyz
1 'x, y, z'
2 '-x, -y, -z'
3 '-x, y, -z'
4 'x, -y, z'
5 'x, y+1/2, z+1/2'
6 '-x, -y+1/2, -z+1/2'
7 '-x, y+1/2, -z+1/2'
8 'x, -y+1/2, z+1/2'

loop_
_atom_site_label
_atom_site_occupancy
_atom_site_fract_x
_atom_site_fract_y
_atom_site_fract_z
_atom_site_adp_type
_atom_site_B_iso_or_equiv
_atom_site_type_symbol
Ca1 1.0 0.244(3) 0.500000 0.3360(10) Biso 1.000000 Ca
Ca2 1.0 0.190(3) 0.500000 0.1550(10) Biso 1.000000 Ca
X 0.5500 0.500000 0.250000 0.250000 Biso 1.000000 Al
X 0.2400 0.500000 0.250000 0.250000 Biso 1.000000 Fe
X 0.2100 0.500000 0.250000 0.250000 Biso 1.000000 Mg
Y 0.8200 0.251(2) 0.250(10) 0.4940(10) Biso 1.000000 Al
Y 0.1800 0.251(2) 0.250(10) 0.4940(10) Biso 1.000000 Fe
Si1 1.0 0.055(4) 0.000000 0.091(2) Biso 1.000000 Si
Si2 1.0 0.174(4) 0.000000 0.248(2) Biso 1.000000 Si
Si3 1.0 0.462(4) 0.000000 0.400(2) Biso 1.000000 Si
O1 1.0 0.134(4) 0.213(15) 0.065(2) Biso 1.000000 O
O2 1.0 0.267(5) 0.220(13) 0.246(3) Biso 1.000000 O
O3 1.0 0.360(4) 0.232(16) 0.413(2) Biso 1.000000 O
O4 1.0 0.126(9) 0.500000 0.440(4) Biso 1.000000 O
O5 1.0 0.122(10) 0.000000 0.460(4) Biso 1.000000 O
O6 1.0 0.367(10) 0.500000 0.041(5) Biso 1.000000 O
O7 1.0 0.369(10) 0.000000 0.034(5) Biso 1.000000 O
O8 1.0 0.045(8) 0.000000 0.178(4) Biso 1.000000 O
O9 1.0 0.489(11) 0.500000 0.180(5) Biso 1.000000 O
O10 1.0 0.068(8) 0.000000 0.317(4) Biso 1.000000 O
O11 1.0 0.503(11) 0.500000 0.313(5) Biso 1.000000 O
